data_4118216
loop_
_publ_author_name
'Nongnaphat Duangdee'
'Wacharee Harnying'
'Giuseppe Rulli'
'J\"org-M. Neud\"orfl'
'Harald Gr\"oger'
'Albrecht Berkessel'

_publ_section_title
;
 Highly Enantioselective Organocatalytic Trifluoromethyl Carbinol
 Synthesis-A Caveat on Reaction Times and Product Isolation
;
_journal_name_full 'Journal of the American Chemical Society'
_journal_page_first 11196
_journal_page_last 11205
_journal_paper_doi 10.1021/ja302511t
_journal_volume 134
_journal_year 2012
_chemical_absolute_configuration syn
_chemical_formula_moiety 'C31 H35 F3 N2 O3'
_chemical_formula_sum 'C31 H35 F3 N2 O3'
_chemical_formula_weight 540.61
_chemical_name_systematic
; 
 ? 
;
_space_group_IT_number 4
_symmetry_cell_setting monoclinic
_symmetry_space_group_name_Hall 'P 2yb'
_symmetry_space_group_name_H-M 'P 1 21 1'
_atom_sites_solution_hydrogens geom
_atom_sites_solution_primary direct
_atom_sites_solution_secondary difmap
_audit_creation_method SHELXL-97
_cell_angle_alpha 90.00
_cell_angle_beta 105.749(2)
_cell_angle_gamma 90.00
_cell_formula_units_Z 6
_cell_length_a 15.3726(6)
_cell_length_b 16.4674(8)
_cell_length_c 17.1716(6)
_cell_measurement_reflns_used 29560
_cell_measurement_temperature 100(2)
_cell_measurement_theta_max 27.00
_cell_measurement_theta_min 1.23
_cell_volume 4183.8(3)
_computing_cell_refinement 'Nonius DENZO (Otwinowski, Minor 1997)'
_computing_data_collection 'Nonius COLLECT'
_computing_data_reduction 'Nonius DENZO (Otwinowski, Minor 1997)'
_computing_molecular_graphics 'SCHAKAL99 (E. Keller 1999)'
_computing_publication_material 'PLATON (A. L. Spek 1980-2004)'
_computing_structure_refinement 'SHELXL-97 (Sheldrick, 1997)'
_computing_structure_solution 'SHELXS-97 (Sheldrick, 1997)'
_diffrn_ambient_temperature 100(2)
_diffrn_measured_fraction_theta_full 1.000
_diffrn_measured_fraction_theta_max 1.000
_diffrn_measurement_device_type 'Nonius KappaCCD'
_diffrn_measurement_method Phi/Omega-Scans
_diffrn_radiation_monochromator graphite
_diffrn_radiation_source 'fine-focus sealed tube'
_diffrn_radiation_type MoK\a
_diffrn_radiation_wavelength 0.71073
_diffrn_reflns_av_R_equivalents 0.0674
_diffrn_reflns_av_sigmaI/netI 0.0722
_diffrn_reflns_limit_h_max 18
_diffrn_reflns_limit_h_min -19
_diffrn_reflns_limit_k_max 20
_diffrn_reflns_limit_k_min -21
_diffrn_reflns_limit_l_max 20
_diffrn_reflns_limit_l_min -21
_diffrn_reflns_number 29560
_diffrn_reflns_theta_full 27.00
_diffrn_reflns_theta_max 27.00
_diffrn_reflns_theta_min 1.23
_exptl_absorpt_coefficient_mu 0.096
_exptl_absorpt_correction_type none
_exptl_crystal_colour colourless
_exptl_crystal_density_diffrn 1.287
_exptl_crystal_description prism
_exptl_crystal_F_000 1716
_exptl_crystal_size_max .3
_exptl_crystal_size_mid .3
_exptl_crystal_size_min .05
_refine_diff_density_max 0.257
_refine_diff_density_min -0.281
_refine_diff_density_rms 0.062
_refine_ls_extinction_method none
_refine_ls_goodness_of_fit_ref 0.975
_refine_ls_hydrogen_treatment mixed
_refine_ls_matrix_type full
_refine_ls_number_parameters 1096
_refine_ls_number_reflns 9467
_refine_ls_number_restraints 1
_refine_ls_restrained_S_all 0.974
_refine_ls_R_factor_all 0.0858
_refine_ls_R_factor_gt 0.0409
_refine_ls_shift/su_max 0.003
_refine_ls_shift/su_mean 0.000
_refine_ls_structure_factor_coef Fsqd
_refine_ls_weighting_details 'calc w=1/[\s^2^(Fo^2^)+(0.0520P)^2^+0.0000P] where P=(Fo^2^+2Fc^2^)/3'
_refine_ls_weighting_scheme calc
_refine_ls_wR_factor_gt 0.0849
_refine_ls_wR_factor_ref 0.1045
_reflns_number_gt 6173
_reflns_number_total 9467
_reflns_threshold_expression >2sigma(I)
_cod_data_source_file ja302511t_si_002.cif
_cod_data_source_block singh-trifluoracetophenon
_cod_original_cell_volume 4183.7(3)
_cod_database_code 4118216

loop_
_symmetry_equiv_pos_as_xyz
'x, y, z'
'-x, y+1/2, -z'

loop_
_atom_site_label
_atom_site_type_symbol
_atom_site_fract_x
_atom_site_fract_y
_atom_site_fract_z
_atom_site_U_iso_or_equiv
_atom_site_adp_type
_atom_site_occupancy
_atom_site_symmetry_multiplicity
_atom_site_calc_flag
_atom_site_refinement_flags
F1 F -0.08512(12) 0.57432(13) 1.04071(10) 0.0297(5) Uani 1 1 d .
F2 F -0.12992(12) 0.48762(13) 0.94427(10) 0.0304(5) Uani 1 1 d .
F3 F -0.11802(12) 0.61357(13) 0.91653(10) 0.0304(5) Uani 1 1 d .
O1 O 0.01072(15) 0.51864(15) 0.88322(12) 0.0218(6) Uani 1 1 d .
O2 O 0.19049(13) 0.46583(14) 0.93020(11) 0.0219(5) Uani 1 1 d .
O3 O 0.48537(15) 0.49623(15) 1.11338(12) 0.0227(6) Uani 1 1 d .
N1 N 0.06135(16) 0.47907(16) 1.02296(13) 0.0172(6) Uani 1 1 d .
N2 N 0.30101(17) 0.51437(17) 1.03568(15) 0.0172(6) Uani 1 1 d .
C1 C -0.0783(2) 0.5543(2) 0.96681(17) 0.0225(8) Uani 1 1 d .
C2 C 0.0211(2) 0.5414(2) 0.96581(17) 0.0181(7) Uani 1 1 d .
C3 C 0.15932(19) 0.4771(2) 1.06081(16) 0.0159(7) Uani 1 1 d .
H3 H 0.1762 0.5190 1.1044 0.019 Uiso 1 1 calc R
C4 C 0.2182(2) 0.48623(19) 1.00279(17) 0.0157(7) Uani 1 1 d .
C5 C 0.3723(2) 0.5175(2) 0.99431(17) 0.0180(7) Uani 1 1 d .
H5 H 0.3466 0.4990 0.9372 0.022 Uiso 1 1 calc R
C6 C 0.4494(2) 0.4582(2) 1.03658(16) 0.0183(7) Uani 1 1 d .
C7 C 0.4129(2) 0.3734(2) 1.04645(18) 0.0203(8) Uani 1 1 d .
C8 C 0.4349(2) 0.3345(2) 1.12140(19) 0.0265(8) Uani 1 1 d .
H8 H 0.4725 0.3616 1.1671 0.032 Uiso 1 1 calc R
C9 C 0.4030(2) 0.2568(2) 1.1308(2) 0.0328(9) Uani 1 1 d .
H9 H 0.4185 0.2319 1.1827 0.039 Uiso 1 1 calc R
C10 C 0.3489(3) 0.2159(2) 1.0652(2) 0.0341(9) Uani 1 1 d .
H10 H 0.3281 0.1625 1.0711 0.041 Uiso 1 1 calc R
C11 C 0.3256(2) 0.2541(2) 0.9904(2) 0.0324(9) Uani 1 1 d .
H11 H 0.2875 0.2270 0.9449 0.039 Uiso 1 1 calc R
C12 C 0.3571(2) 0.3310(2) 0.98149(19) 0.0259(8) Uani 1 1 d .
H12 H 0.3403 0.3558 0.9296 0.031 Uiso 1 1 calc R
C13 C 0.5204(2) 0.4564(2) 0.98854(17) 0.0210(8) Uani 1 1 d .
C14 C 0.6089(2) 0.4791(2) 1.02455(19) 0.0274(9) Uani 1 1 d .
H14 H 0.6268 0.4929 1.0804 0.033 Uiso 1 1 calc R
C15 C 0.6720(2) 0.4821(2) 0.9798(2) 0.0314(9) Uani 1 1 d .
H15 H 0.7327 0.4973 1.0055 0.038 Uiso 1 1 calc R
C16 C 0.6472(2) 0.4630(2) 0.8987(2) 0.0341(9) Uani 1 1 d .
H16 H 0.6904 0.4653 0.8684 0.041 Uiso 1 1 calc R
C17 C 0.5593(3) 0.4405(2) 0.8617(2) 0.0365(10) Uani 1 1 d .
H17 H 0.5417 0.4276 0.8057 0.044 Uiso 1 1 calc R
C18 C 0.4969(2) 0.4367(2) 0.90651(19) 0.0317(9) Uani 1 1 d .
H18 H 0.4367 0.4204 0.8807 0.038 Uiso 1 1 calc R
C19 C 0.4066(2) 0.6043(2) 0.99285(19) 0.0246(8) Uani 1 1 d .
H19A H 0.4582 0.6036 0.9687 0.030 Uiso 1 1 calc R
H19B H 0.4296 0.6235 1.0493 0.030 Uiso 1 1 calc R
C20 C 0.3366(2) 0.6651(2) 0.9462(2) 0.0295(9) Uani 1 1 d .
H20 H 0.2832 0.6626 0.9688 0.035 Uiso 1 1 calc R
C21 C 0.3043(3) 0.6450(3) 0.85671(19) 0.0549(13) Uani 1 1 d .
H21A H 0.3565 0.6397 0.8346 0.082 Uiso 1 1 calc R
H21B H 0.2648 0.6886 0.8283 0.082 Uiso 1 1 calc R
H21C H 0.2706 0.5938 0.8494 0.082 Uiso 1 1 calc R
C22 C 0.3743(3) 0.7503(2) 0.9588(2) 0.0485(11) Uani 1 1 d .
H22A H 0.4294 0.7534 0.9407 0.073 Uiso 1 1 calc R
H22B H 0.3886 0.7642 1.0164 0.073 Uiso 1 1 calc R
H22C H 0.3295 0.7886 0.9276 0.073 Uiso 1 1 calc R
C23 C 0.1737(2) 0.3918(2) 1.09814(17) 0.0214(8) Uani 1 1 d .
H23A H 0.2368 0.3734 1.1059 0.026 Uiso 1 1 calc R
H23B H 0.1591 0.3904 1.1509 0.026 Uiso 1 1 calc R
C24 C 0.1075(2) 0.3392(2) 1.03515(18) 0.0239(8) Uani 1 1 d .
H24A H 0.1333 0.3241 0.9903 0.029 Uiso 1 1 calc R
H24B H 0.0913 0.2892 1.0600 0.029 Uiso 1 1 calc R
C25 C 0.0257(2) 0.3948(2) 1.00565(19) 0.0234(8) Uani 1 1 d .
H25A H -0.0021 0.3874 0.9469 0.028 Uiso 1 1 calc R
H25B H -0.0203 0.3832 1.0349 0.028 Uiso 1 1 calc R
C26 C 0.0692(2) 0.6226(2) 0.98571(17) 0.0202(8) Uani 1 1 d .
C27 C 0.0932(2) 0.6531(2) 1.06452(18) 0.0258(8) Uani 1 1 d .
H27 H 0.0794 0.6227 1.1066 0.031 Uiso 1 1 calc R
C28 C 0.1367(2) 0.7269(2) 1.0821(2) 0.0330(9) Uani 1 1 d .
H28 H 0.1531 0.7466 1.1361 0.040 Uiso 1 1 calc R
C29 C 0.1563(2) 0.7721(2) 1.0211(2) 0.0343(9) Uani 1 1 d .
H29 H 0.1874 0.8223 1.0335 0.041 Uiso 1 1 calc R
C30 C 0.1306(2) 0.7443(2) 0.9420(2) 0.0332(9) Uani 1 1 d .
H30 H 0.1425 0.7760 0.8999 0.040 Uiso 1 1 calc R
C31 C 0.0872(2) 0.6694(2) 0.9245(2) 0.0258(8) Uani 1 1 d .
H31 H 0.0698 0.6503 0.8703 0.031 Uiso 1 1 calc R
F4 F 0.76083(12) 1.12573(12) 0.75215(10) 0.0319(5) Uani 1 1 d .
F5 F 0.78183(12) 1.00013(12) 0.73069(10) 0.0309(5) Uani 1 1 d .
F6 F 0.73634(13) 1.08125(14) 0.63034(10) 0.0372(6) Uani 1 1 d .
O4 O 0.63474(15) 1.02478(14) 0.78393(11) 0.0213(5) Uani 1 1 d .
O5 O 0.45544(13) 0.96582(14) 0.72981(11) 0.0220(5) Uani 1 1 d .
O6 O 0.13822(15) 0.95747(16) 0.55024(13) 0.0253(6) Uani 1 1 d .
N3 N 0.59212(16) 0.98244(16) 0.64499(13) 0.0183(6) Uani 1 1 d .
N4 N 0.34517(17) 0.99945(17) 0.61757(15) 0.0197(6) Uani 1 1 d .
C32 C 0.7268(2) 1.0634(2) 0.70366(17) 0.0239(8) Uani 1 1 d .
C33 C 0.6268(2) 1.0464(2) 0.70168(17) 0.0192(8) Uani 1 1 d .
C34 C 0.4957(2) 0.9758(2) 0.60338(17) 0.0189(7) Uani 1 1 d .
H34 H 0.4789 1.0171 0.5591 0.023 Uiso 1 1 calc R
C35 C 0.4304(2) 0.98107(19) 0.65669(17) 0.0168(7) Uani 1 1 d .
C36 C 0.2708(2) 1.0041(2) 0.65624(18) 0.0201(8) Uani 1 1 d .
H36 H 0.2973 0.9966 0.7158 0.024 Uiso 1 1 calc R
C37 C 0.1981(2) 0.9362(2) 0.62657(17) 0.0199(8) Uani 1 1 d .
C38 C 0.2428(2) 0.8538(2) 0.62081(19) 0.0225(8) Uani 1 1 d .
C39 C 0.2192(2) 0.8095(2) 0.5495(2) 0.0302(9) Uani 1 1 d .
H39 H 0.1735 0.8297 0.5047 0.036 Uiso 1 1 calc R
C40 C 0.2609(3) 0.7361(3) 0.5421(2) 0.0419(11) Uani 1 1 d .
H40 H 0.2443 0.7075 0.4922 0.050 Uiso 1 1 calc R
C41 C 0.3258(3) 0.7047(2) 0.6063(2) 0.0381(10) Uani 1 1 d .
H41 H 0.3530 0.6538 0.6019 0.046 Uiso 1 1 calc R
C42 C 0.3509(2) 0.7485(2) 0.6778(2) 0.0336(9) Uani 1 1 d .
H42 H 0.3969 0.7282 0.7223 0.040 Uiso 1 1 calc R
C43 C 0.3095(2) 0.8213(2) 0.6848(2) 0.0286(9) Uani 1 1 d .
H43 H 0.3270 0.8500 0.7346 0.034 Uiso 1 1 calc R
C44 C 0.1385(2) 0.9358(2) 0.68584(17) 0.0202(8) Uani 1 1 d .
C45 C 0.0467(2) 0.9504(2) 0.65823(18) 0.0265(9) Uani 1 1 d .
H45 H 0.0197 0.9553 0.6017 0.032 Uiso 1 1 calc R
C46 C -0.0076(2) 0.9582(2) 0.7114(2) 0.0345(9) Uani 1 1 d .
H46 H -0.0704 0.9689 0.6910 0.041 Uiso 1 1 calc R
C47 C 0.0302(2) 0.9504(2) 0.79316(19) 0.0327(9) Uani 1 1 d .
H47 H -0.0062 0.9560 0.8296 0.039 Uiso 1 1 calc R
C48 C 0.1212(3) 0.9344(2) 0.82194(19) 0.0322(9) Uani 1 1 d .
H48 H 0.1474 0.9283 0.8785 0.039 Uiso 1 1 calc R
C49 C 0.1747(2) 0.9270(2) 0.76913(18) 0.0263(8) Uani 1 1 d .
H49 H 0.2373 0.9157 0.7901 0.032 Uiso 1 1 calc R
C50 C 0.2282(2) 1.0881(2) 0.64321(19) 0.0259(8) Uani 1 1 d .
H50A H 0.1728 1.0874 0.6621 0.031 Uiso 1 1 calc R
H50B H 0.2096 1.0994 0.5844 0.031 Uiso 1 1 calc R
C51 C 0.2887(2) 1.1578(2) 0.6858(2) 0.0327(9) Uani 1 1 d .
H51 H 0.3465 1.1552 0.6698 0.039 Uiso 1 1 calc R
C52 C 0.2449(3) 1.2387(2) 0.6581(2) 0.0506(12) Uani 1 1 d .
H52A H 0.2856 1.2826 0.6836 0.076 Uiso 1 1 calc R
H52B H 0.1881 1.2430 0.6734 0.076 Uiso 1 1 calc R
H52C H 0.2324 1.2428 0.5991 0.076 Uiso 1 1 calc R
C53 C 0.3119(3) 1.1498(3) 0.7773(2) 0.0514(12) Uani 1 1 d .
H53A H 0.2561 1.1443 0.7941 0.077 Uiso 1 1 calc R
H53B H 0.3448 1.1982 0.8025 0.077 Uiso 1 1 calc R
H53C H 0.3497 1.1016 0.7944 0.077 Uiso 1 1 calc R
C54 C 0.4897(2) 0.8898(2) 0.56665(17) 0.0222(8) Uani 1 1 d .
H54A H 0.4278 0.8676 0.5562 0.027 Uiso 1 1 calc R
H54B H 0.5078 0.8899 0.5155 0.027 Uiso 1 1 calc R
C55 C 0.5563(2) 0.8416(2) 0.63228(18) 0.0263(8) Uani 1 1 d .
H55A H 0.5290 0.8253 0.6759 0.032 Uiso 1 1 calc R
H55B H 0.5774 0.7924 0.6096 0.032 Uiso 1 1 calc R
C56 C 0.6331(2) 0.9012(2) 0.66312(19) 0.0264(8) Uani 1 1 d .
H56A H 0.6599 0.8945 0.7221 0.032 Uiso 1 1 calc R
H56B H 0.6810 0.8930 0.6352 0.032 Uiso 1 1 calc R
C57 C 0.5746(2) 1.1261(2) 0.67909(17) 0.0206(8) Uani 1 1 d .
C58 C 0.5490(2) 1.1716(2) 0.7372(2) 0.0272(9) Uani 1 1 d .
H58 H 0.5632 1.1528 0.7915 0.033 Uiso 1 1 calc R
C59 C 0.5028(2) 1.2445(2) 0.7169(2) 0.0354(9) Uani 1 1 d .
H59 H 0.4860 1.2752 0.7574 0.042 Uiso 1 1 calc R
C60 C 0.4814(2) 1.2719(2) 0.6389(2) 0.0380(10) Uani 1 1 d .
H60 H 0.4489 1.3213 0.6250 0.046 Uiso 1 1 calc R
C61 C 0.5070(3) 1.2279(2) 0.5803(2) 0.0373(10) Uani 1 1 d .
H61 H 0.4921 1.2473 0.5262 0.045 Uiso 1 1 calc R
C62 C 0.5541(2) 1.1558(2) 0.59976(19) 0.0294(9) Uani 1 1 d .
H62 H 0.5725 1.1265 0.5593 0.035 Uiso 1 1 calc R
F7 F 0.55937(12) 0.57537(13) 0.71368(10) 0.0318(5) Uani 1 1 d .
F8 F 0.53130(12) 0.61587(13) 0.59044(10) 0.0347(5) Uani 1 1 d .
F9 F 0.51568(12) 0.49014(13) 0.61611(12) 0.0378(5) Uani 1 1 d .
O7 O 0.66027(15) 0.51801(15) 0.55949(11) 0.0226(6) Uani 1 1 d .
O8 O 0.82772(13) 0.46624(14) 0.59721(11) 0.0235(5) Uani 1 1 d .
O9 O 1.12858(15) 0.49552(14) 0.77380(12) 0.0228(6) Uani 1 1 d .
N5 N 0.94415(17) 0.51112(17) 0.69991(14) 0.0182(6) Uani 1 1 d .
N6 N 0.70700(16) 0.47915(16) 0.69883(14) 0.0181(6) Uani 1 1 d .
C63 C 0.5683(2) 0.5558(2) 0.64081(18) 0.0243(8) Uani 1 1 d .
C64 C 0.6676(2) 0.5420(2) 0.64102(16) 0.0190(7) Uani 1 1 d .
C65 C 0.80607(19) 0.4750(2) 0.73236(16) 0.0166(7) Uani 1 1 d .
H65 H 0.8263 0.5159 0.7766 0.020 Uiso 1 1 calc R
C66 C 0.8605(2) 0.48479(19) 0.67030(16) 0.0171(7) Uani 1 1 d .
C67 C 1.01394(19) 0.5141(2) 0.65642(17) 0.0178(7) Uani 1 1 d .
H67 H 0.9873 0.4957 0.5994 0.021 Uiso 1 1 calc R
C68 C 1.0912(2) 0.4555(2) 0.69854(17) 0.0203(8) Uani 1 1 d .
C69 C 1.1613(2) 0.4517(2) 0.64877(17) 0.0205(8) Uani 1 1 d .
C70 C 1.1362(2) 0.4318(2) 0.56696(18) 0.0264(8) Uani 1 1 d .
H70 H 1.0755 0.4168 0.5417 0.032 Uiso 1 1 calc R
C71 C 1.1985(2) 0.4334(2) 0.5218(2) 0.0311(9) Uani 1 1 d .
H71 H 1.1795 0.4218 0.4655 0.037 Uiso 1 1 calc R
C72 C 1.2882(2) 0.4518(2) 0.5582(2) 0.0345(9) Uani 1 1 d .
H72 H 1.3311 0.4525 0.5275 0.041 Uiso 1 1 calc R
C73 C 1.3143(2) 0.4690(2) 0.6399(2) 0.0358(10) Uani 1 1 d .
H73 H 1.3759 0.4806 0.6658 0.043 Uiso 1 1 calc R
C74 C 1.2515(2) 0.4695(2) 0.6847(2) 0.0287(9) Uani 1 1 d .
H74 H 1.2706 0.4823 0.7407 0.034 Uiso 1 1 calc R
C75 C 1.0570(2) 0.3705(2) 0.71105(18) 0.0199(8) Uani 1 1 d .
C76 C 0.9953(2) 0.3293(2) 0.64844(19) 0.0253(8) Uani 1 1 d .
H76 H 0.9744 0.3545 0.5970 0.030 Uiso 1 1 calc R
C77 C 0.9642(2) 0.2530(2) 0.6600(2) 0.0294(9) Uani 1 1 d .
H77 H 0.9213 0.2270 0.6168 0.035 Uiso 1 1 calc R
C78 C 0.9946(3) 0.2136(2) 0.7337(2) 0.0328(9) Uani 1 1 d .
H78 H 0.9742 0.1604 0.7410 0.039 Uiso 1 1 calc R
C79 C 1.0553(2) 0.2533(2) 0.7964(2) 0.0316(9) Uani 1 1 d .
H79 H 1.0760 0.2277 0.8476 0.038 Uiso 1 1 calc R
C80 C 1.0859(2) 0.3301(2) 0.78485(19) 0.0280(9) Uani 1 1 d .
H80 H 1.1281 0.3561 0.8286 0.034 Uiso 1 1 calc R
C81 C 1.0485(2) 0.6016(2) 0.65573(18) 0.0227(8) Uani 1 1 d .
H81A H 1.0545 0.6263 0.7095 0.027 Uiso 1 1 calc R
H81B H 1.1094 0.6002 0.6467 0.027 Uiso 1 1 calc R
C82 C 0.9870(2) 0.6555(2) 0.5909(2) 0.0336(9) Uani 1 1 d .
H82 H 0.9229 0.6458 0.5913 0.040 Uiso 1 1 calc R
C83 C 0.9964(3) 0.6348(3) 0.5067(2) 0.0518(12) Uani 1 1 d .
H83A H 1.0594 0.6422 0.5059 0.078 Uiso 1 1 calc R
H83B H 0.9574 0.6707 0.4666 0.078 Uiso 1 1 calc R
H83C H 0.9785 0.5782 0.4938 0.078 Uiso 1 1 calc R
C84 C 1.0100(3) 0.7446(2) 0.6118(3) 0.0516(12) Uani 1 1 d .
H84A H 1.0735 0.7545 0.6140 0.077 Uiso 1 1 calc R
H84B H 0.9999 0.7571 0.6644 0.077 Uiso 1 1 calc R
H84C H 0.9712 0.7793 0.5702 0.077 Uiso 1 1 calc R
C85 C 0.8208(2) 0.3888(2) 0.76766(17) 0.0207(8) Uani 1 1 d .
H85A H 0.8828 0.3694 0.7715 0.025 Uiso 1 1 calc R
H85B H 0.8102 0.3866 0.8220 0.025 Uiso 1 1 calc R
C86 C 0.7508(2) 0.3391(2) 0.70676(19) 0.0271(8) Uani 1 1 d .
H86A H 0.7728 0.3243 0.6595 0.033 Uiso 1 1 calc R
H86B H 0.7354 0.2888 0.7318 0.033 Uiso 1 1 calc R
C87 C 0.6697(2) 0.3957(2) 0.68215(19) 0.0240(8) Uani 1 1 d .
H87A H 0.6383 0.3891 0.6240 0.029 Uiso 1 1 calc R
H87B H 0.6264 0.3842 0.7142 0.029 Uiso 1 1 calc R
C88 C 0.7173(2) 0.6223(2) 0.66204(17) 0.0199(7) Uani 1 1 d .
C89 C 0.7412(2) 0.6517(2) 0.74104(18) 0.0238(8) Uani 1 1 d .
H89 H 0.7254 0.6218 0.7825 0.029 Uiso 1 1 calc R
C90 C 0.7880(2) 0.7245(2) 0.7596(2) 0.0320(9) Uani 1 1 d .
H90 H 0.8051 0.7437 0.8138 0.038 Uiso 1 1 calc R
C91 C 0.8096(2) 0.7688(2) 0.6995(2) 0.0342(9) Uani 1 1 d .
H91 H 0.8427 0.8180 0.7123 0.041 Uiso 1 1 calc R
C92 C 0.7830(2) 0.7414(2) 0.6205(2) 0.0343(9) Uani 1 1 d .
H92 H 0.7962 0.7729 0.5787 0.041 Uiso 1 1 calc R
C93 C 0.7375(2) 0.6687(2) 0.60173(19) 0.0262(8) Uani 1 1 d .
H93 H 0.7199 0.6503 0.5473 0.031 Uiso 1 1 calc R
H1X H 0.317(2) 0.522(2) 1.0859(17) 0.019(9) Uiso 1 1 d .
H2X H 0.3345(19) 1.019(2) 0.5703(17) 0.017(9) Uiso 1 1 d .
H3X H 0.967(2) 0.519(2) 0.7547(18) 0.025(9) Uiso 1 1 d .
H4X H 1.171(3) 0.462(3) 0.809(2) 0.063(14) Uiso 1 1 d .
H5X H 0.525(3) 0.464(3) 1.139(2) 0.063(15) Uiso 1 1 d .
H6X H 0.714(2) 0.503(2) 0.5585(19) 0.038(11) Uiso 1 1 d .
H7X H 0.176(3) 0.966(3) 0.522(2) 0.079(17) Uiso 1 1 d .
H8X H 0.578(3) 1.002(3) 0.785(2) 0.063(14) Uiso 1 1 d .
H9X H 0.060(2) 0.504(2) 0.882(2) 0.039(12) Uiso 1 1 d .

loop_
_atom_site_aniso_label
_atom_site_aniso_U_11
_atom_site_aniso_U_22
_atom_site_aniso_U_33
_atom_site_aniso_U_23
_atom_site_aniso_U_13
_atom_site_aniso_U_12
F1 0.0250(11) 0.0436(14) 0.0231(10) -0.0046(9) 0.0109(8) 0.0069(10)
F2 0.0174(10) 0.0349(14) 0.0382(11) -0.0064(10) 0.0063(8) -0.0034(10)
F3 0.0235(11) 0.0376(14) 0.0280(10) 0.0053(10) 0.0033(8) 0.0126(10)
O1 0.0165(13) 0.0310(16) 0.0161(11) -0.0037(10) 0.0013(9) 0.0037(12)
O2 0.0212(12) 0.0277(15) 0.0164(11) -0.0024(10) 0.0043(9) 0.0003(11)
O3 0.0229(13) 0.0246(16) 0.0202(11) -0.0024(11) 0.0050(10) -0.0005(12)
N1 0.0139(14) 0.0186(17) 0.0175(13) -0.0008(12) 0.0018(10) -0.0020(12)
N2 0.0192(15) 0.0182(17) 0.0158(14) -0.0020(12) 0.0072(11) -0.0021(12)
C1 0.0220(19) 0.027(2) 0.0175(17) -0.0016(15) 0.0039(14) 0.0040(17)
C2 0.0160(17) 0.020(2) 0.0180(16) -0.0035(14) 0.0046(12) -0.0005(15)
C3 0.0143(16) 0.018(2) 0.0156(15) 0.0015(13) 0.0037(12) 0.0015(14)
C4 0.0170(17) 0.0085(19) 0.0204(16) -0.0002(13) 0.0028(13) 0.0035(14)
C5 0.0178(17) 0.021(2) 0.0177(15) -0.0022(14) 0.0090(13) -0.0021(15)
C6 0.0178(17) 0.021(2) 0.0153(15) -0.0013(14) 0.0036(12) -0.0025(15)
C7 0.0168(17) 0.023(2) 0.0224(17) 0.0010(15) 0.0082(13) 0.0039(15)
C8 0.030(2) 0.026(2) 0.0237(18) 0.0014(16) 0.0080(15) -0.0016(17)
C9 0.038(2) 0.030(3) 0.0312(19) 0.0064(18) 0.0105(16) 0.0002(19)
C10 0.041(2) 0.021(2) 0.046(2) 0.0036(18) 0.0208(19) -0.0022(18)
C11 0.041(2) 0.024(2) 0.0333(19) -0.0052(17) 0.0112(17) -0.0053(19)
C12 0.031(2) 0.023(2) 0.0225(17) 0.0020(16) 0.0061(15) -0.0017(17)
C13 0.0234(19) 0.018(2) 0.0242(16) -0.0011(15) 0.0103(14) 0.0019(16)
C14 0.0235(19) 0.034(2) 0.0256(17) 0.0021(16) 0.0073(14) 0.0023(18)
C15 0.0201(19) 0.037(3) 0.039(2) 0.0062(18) 0.0110(15) 0.0033(18)
C16 0.036(2) 0.033(3) 0.042(2) 0.0040(19) 0.0260(18) 0.005(2)
C17 0.041(2) 0.043(3) 0.0331(19) -0.0116(19) 0.0229(18) -0.004(2)
C18 0.029(2) 0.040(3) 0.0287(18) -0.0064(17) 0.0124(15) -0.0041(19)
C19 0.0196(18) 0.024(2) 0.0338(19) -0.0037(16) 0.0139(15) -0.0051(16)
C20 0.025(2) 0.024(2) 0.042(2) 0.0094(17) 0.0125(16) -0.0007(17)
C21 0.083(3) 0.035(3) 0.039(2) 0.012(2) 0.003(2) 0.005(3)
C22 0.044(3) 0.026(3) 0.077(3) 0.009(2) 0.018(2) -0.001(2)
C23 0.0226(19) 0.021(2) 0.0213(17) 0.0033(15) 0.0076(14) 0.0010(16)
C24 0.027(2) 0.016(2) 0.0284(18) 0.0018(15) 0.0076(15) -0.0022(16)
C25 0.0220(19) 0.022(2) 0.0260(17) -0.0038(15) 0.0055(14) -0.0042(16)
C26 0.0159(17) 0.022(2) 0.0218(17) 0.0014(15) 0.0028(13) 0.0049(15)
C27 0.028(2) 0.020(2) 0.0249(18) 0.0003(16) 0.0008(15) 0.0095(17)
C28 0.034(2) 0.021(2) 0.038(2) -0.0057(18) 0.0004(17) 0.0039(18)
C29 0.029(2) 0.014(2) 0.056(2) -0.0042(19) 0.0055(18) 0.0020(17)
C30 0.032(2) 0.021(2) 0.049(2) 0.0087(19) 0.0159(18) 0.0038(18)
C31 0.021(2) 0.026(2) 0.0297(18) 0.0020(16) 0.0056(15) 0.0077(17)
F4 0.0252(11) 0.0317(14) 0.0356(11) -0.0044(10) 0.0029(8) -0.0075(10)
F5 0.0200(10) 0.0331(14) 0.0385(11) 0.0034(10) 0.0062(8) 0.0047(10)
F6 0.0329(12) 0.0542(16) 0.0263(10) 0.0086(10) 0.0113(9) -0.0087(11)
O4 0.0227(13) 0.0260(15) 0.0149(11) 0.0026(10) 0.0047(9) -0.0028(11)
O5 0.0223(12) 0.0264(15) 0.0164(11) 0.0022(10) 0.0036(9) -0.0003(11)
O6 0.0212(13) 0.0339(16) 0.0210(12) 0.0012(11) 0.0060(10) 0.0037(12)
N3 0.0167(14) 0.0170(17) 0.0183(13) -0.0001(12) -0.0002(10) 0.0033(13)
N4 0.0201(15) 0.0242(18) 0.0162(14) 0.0042(13) 0.0072(11) 0.0011(13)
C32 0.029(2) 0.026(2) 0.0155(16) 0.0041(15) 0.0041(14) -0.0001(18)
C33 0.0201(18) 0.020(2) 0.0165(15) 0.0014(14) 0.0035(13) -0.0001(15)
C34 0.0213(17) 0.019(2) 0.0158(15) 0.0023(14) 0.0041(13) -0.0009(15)
C35 0.0198(17) 0.0091(19) 0.0201(16) -0.0007(13) 0.0031(13) -0.0027(14)
C36 0.0208(18) 0.019(2) 0.0227(16) 0.0034(15) 0.0102(13) 0.0027(16)
C37 0.0193(18) 0.024(2) 0.0167(15) 0.0011(14) 0.0047(13) -0.0002(15)
C38 0.0221(18) 0.020(2) 0.0268(18) 0.0013(15) 0.0093(14) -0.0022(16)
C39 0.024(2) 0.030(2) 0.0330(19) -0.0081(17) 0.0024(15) 0.0031(18)
C40 0.040(3) 0.034(3) 0.048(2) -0.021(2) 0.0065(19) 0.003(2)
C41 0.035(2) 0.019(2) 0.062(3) -0.004(2) 0.016(2) 0.0057(19)
C42 0.027(2) 0.027(2) 0.046(2) 0.0096(19) 0.0095(17) 0.0032(18)
C43 0.030(2) 0.024(2) 0.0307(19) 0.0033(16) 0.0068(16) 0.0001(18)
C44 0.0244(19) 0.015(2) 0.0220(16) -0.0040(14) 0.0075(14) -0.0049(15)
C45 0.026(2) 0.032(2) 0.0230(17) -0.0042(16) 0.0077(14) -0.0069(17)
C46 0.026(2) 0.039(3) 0.043(2) -0.0090(19) 0.0176(16) -0.0071(19)
C47 0.045(2) 0.029(2) 0.0325(19) -0.0011(17) 0.0245(17) -0.0084(19)
C48 0.044(3) 0.035(2) 0.0201(17) 0.0022(16) 0.0140(17) -0.007(2)
C49 0.027(2) 0.027(2) 0.0258(18) 0.0022(16) 0.0084(15) -0.0039(17)
C50 0.0224(19) 0.027(2) 0.0315(19) 0.0062(16) 0.0129(15) 0.0023(17)
C51 0.033(2) 0.022(2) 0.049(2) -0.0016(18) 0.0210(17) -0.0002(18)
C52 0.052(3) 0.024(3) 0.082(3) -0.003(2) 0.028(2) -0.001(2)
C53 0.069(3) 0.034(3) 0.052(2) -0.019(2) 0.017(2) -0.017(2)
C54 0.0242(19) 0.021(2) 0.0215(17) -0.0057(15) 0.0066(14) -0.0002(16)
C55 0.033(2) 0.019(2) 0.0252(18) -0.0021(15) 0.0057(15) -0.0005(17)
C56 0.028(2) 0.020(2) 0.0286(18) 0.0005(16) 0.0032(15) 0.0061(17)
C57 0.0165(18) 0.017(2) 0.0237(17) 0.0001(15) -0.0013(13) -0.0051(15)
C58 0.022(2) 0.026(2) 0.0333(19) -0.0062(17) 0.0062(15) -0.0069(17)
C59 0.025(2) 0.021(2) 0.059(3) -0.009(2) 0.0099(18) -0.0049(18)
C60 0.029(2) 0.016(2) 0.060(3) 0.006(2) -0.0015(19) -0.0006(18)
C61 0.038(2) 0.019(2) 0.043(2) 0.0109(18) -0.0102(18) -0.0078(19)
C62 0.030(2) 0.025(2) 0.0293(19) 0.0032(17) 0.0015(15) -0.0060(18)
F7 0.0249(11) 0.0451(15) 0.0276(10) -0.0041(10) 0.0112(8) 0.0043(10)
F8 0.0220(11) 0.0449(15) 0.0347(11) 0.0096(11) 0.0034(8) 0.0109(10)
F9 0.0177(11) 0.0438(15) 0.0509(12) -0.0118(11) 0.0074(9) -0.0071(11)
O7 0.0194(13) 0.0325(16) 0.0151(11) -0.0053(10) 0.0033(9) 0.0009(12)
O8 0.0213(12) 0.0335(16) 0.0167(11) -0.0051(11) 0.0067(9) -0.0033(11)
O9 0.0238(13) 0.0256(16) 0.0180(11) -0.0034(10) 0.0041(9) -0.0032(11)
N5 0.0173(15) 0.0233(18) 0.0157(13) -0.0021(13) 0.0076(11) -0.0034(13)
N6 0.0146(14) 0.0184(17) 0.0205(13) 0.0008(12) 0.0035(11) -0.0022(13)
C63 0.0206(19) 0.028(2) 0.0237(18) -0.0034(16) 0.0043(14) -0.0024(17)
C64 0.0187(17) 0.023(2) 0.0154(15) 0.0002(14) 0.0044(13) -0.0025(15)
C65 0.0188(17) 0.019(2) 0.0127(14) -0.0016(13) 0.0055(12) -0.0025(15)
C66 0.0213(18) 0.014(2) 0.0163(15) 0.0011(14) 0.0066(13) 0.0023(15)
C67 0.0138(16) 0.022(2) 0.0198(16) -0.0050(15) 0.0076(12) -0.0009(15)
C68 0.0207(17) 0.022(2) 0.0190(16) -0.0036(15) 0.0067(13) -0.0023(16)
C69 0.0198(18) 0.020(2) 0.0223(16) 0.0042(15) 0.0073(13) 0.0031(16)
C70 0.0235(19) 0.030(2) 0.0284(18) -0.0028(16) 0.0122(14) 0.0025(17)
C71 0.041(2) 0.030(2) 0.0278(18) 0.0019(17) 0.0187(17) 0.0048(19)
C72 0.034(2) 0.028(2) 0.051(2) 0.0030(19) 0.0286(18) 0.0062(19)
C73 0.021(2) 0.039(3) 0.050(2) 0.001(2) 0.0131(17) -0.0009(19)
C74 0.0218(19) 0.031(2) 0.0325(18) 0.0011(17) 0.0070(15) -0.0025(17)
C75 0.0182(17) 0.020(2) 0.0241(17) -0.0016(14) 0.0097(14) 0.0010(15)
C76 0.026(2) 0.021(2) 0.0272(18) -0.0022(16) 0.0053(15) 0.0024(17)
C77 0.031(2) 0.022(2) 0.034(2) -0.0080(17) 0.0081(16) -0.0035(18)
C78 0.045(2) 0.015(2) 0.044(2) 0.0034(17) 0.0212(19) 0.0005(18)
C79 0.043(2) 0.024(2) 0.0284(18) 0.0034(17) 0.0110(17) -0.0040(19)
C80 0.030(2) 0.027(2) 0.0257(18) 0.0040(16) 0.0063(15) -0.0014(17)
C81 0.0215(18) 0.020(2) 0.0286(18) -0.0047(15) 0.0109(14) -0.0049(16)
C82 0.020(2) 0.019(2) 0.060(2) 0.0128(19) 0.0076(17) -0.0030(17)
C83 0.051(3) 0.052(3) 0.043(2) 0.021(2) -0.0024(19) -0.019(2)
C84 0.034(2) 0.023(3) 0.100(3) 0.014(2) 0.022(2) 0.002(2)
C85 0.0226(19) 0.019(2) 0.0227(17) 0.0030(15) 0.0097(14) 0.0016(16)
C86 0.038(2) 0.016(2) 0.0311(19) -0.0009(16) 0.0151(16) -0.0012(17)
C87 0.026(2) 0.019(2) 0.0278(18) -0.0006(15) 0.0087(14) -0.0093(17)
C88 0.0165(17) 0.019(2) 0.0228(17) 0.0026(14) 0.0030(13) 0.0054(15)
C89 0.0222(19) 0.018(2) 0.0275(18) 0.0005(15) 0.0010(14) 0.0043(16)
C90 0.031(2) 0.021(2) 0.039(2) -0.0010(17) -0.0001(17) 0.0078(18)
C91 0.030(2) 0.015(2) 0.057(2) -0.0068(19) 0.0104(18) -0.0019(17)
C92 0.033(2) 0.023(2) 0.054(2) 0.0097(19) 0.0229(19) 0.0063(19)
C93 0.024(2) 0.025(2) 0.0308(19) 0.0034(17) 0.0104(15) 0.0045(17)

loop_
_atom_type_symbol
_atom_type_description
_atom_type_scat_dispersion_real
_atom_type_scat_dispersion_imag
_atom_type_scat_source
C C 0.0033 0.0016 'International Tables Vol C Tables 4.2.6.8 and 6.1.1.4'
H H 0.0000 0.0000 'International Tables Vol C Tables 4.2.6.8 and 6.1.1.4'
F F 0.0171 0.0103 'International Tables Vol C Tables 4.2.6.8 and 6.1.1.4'
N N 0.0061 0.0033 'International Tables Vol C Tables 4.2.6.8 and 6.1.1.4'
O O 0.0106 0.0060 'International Tables Vol C Tables 4.2.6.8 and 6.1.1.4'

loop_
_geom_angle_atom_site_label_1
_geom_angle_atom_site_label_2
_geom_angle_atom_site_label_3
_geom_angle
C2 O1 H9X 105(2)
C6 O3 H5X 105(3)
C2 N1 C3 121.2(2)
C2 N1 C25 117.4(2)
C3 N1 C25 110.1(2)
C4 N2 C5 124.4(2)
C4 N2 H1X 117(2)
C5 N2 H1X 117(2)
F3 C1 F1 107.0(3)
F3 C1 F2 106.2(2)
F1 C1 F2 106.3(3)
F3 C1 C2 111.9(3)
F1 C1 C2 112.0(2)
F2 C1 C2 112.9(3)
O1 C2 N1 113.6(3)
O1 C2 C26 111.6(3)
N1 C2 C26 112.4(2)
O1 C2 C1 101.7(2)
N1 C2 C1 109.5(2)
C26 C2 C1 107.3(3)
N1 C3 C4 115.3(2)
N1 C3 C23 102.7(2)
C4 C3 C23 108.7(2)
N1 C3 H3 110.0
C4 C3 H3 110.0
C23 C3 H3 110.0
O2 C4 N2 123.1(3)
O2 C4 C3 121.5(3)
N2 C4 C3 115.3(2)
N2 C5 C19 110.4(3)
N2 C5 C6 109.2(2)
C19 C5 C6 111.9(3)
N2 C5 H5 108.4
C19 C5 H5 108.4
C6 C5 H5 108.4
O3 C6 C7 111.0(2)
O3 C6 C13 110.5(2)
C7 C6 C13 112.1(3)
O3 C6 C5 102.2(2)
C7 C6 C5 111.7(3)
C13 C6 C5 108.9(2)
C8 C7 C12 116.7(3)
C8 C7 C6 121.1(3)
C12 C7 C6 122.2(3)
C7 C8 C9 121.6(3)
C7 C8 H8 119.2
C9 C8 H8 119.2
C10 C9 C8 120.4(3)
C10 C9 H9 119.8
C8 C9 H9 119.8
C9 C10 C11 118.8(4)
C9 C10 H10 120.6
C11 C10 H10 120.6
C12 C11 C10 120.6(3)
C12 C11 H11 119.7
C10 C11 H11 119.7
C11 C12 C7 122.0(3)
C11 C12 H12 119.0
C7 C12 H12 119.0
C14 C13 C18 117.8(3)
C14 C13 C6 120.7(3)
C18 C13 C6 121.4(3)
C13 C14 C15 120.7(3)
C13 C14 H14 119.6
C15 C14 H14 119.6
C16 C15 C14 120.4(3)
C16 C15 H15 119.8
C14 C15 H15 119.8
C15 C16 C17 119.7(3)
C15 C16 H16 120.1
C17 C16 H16 120.1
C16 C17 C18 119.7(3)
C16 C17 H17 120.1
C18 C17 H17 120.1
C17 C18 C13 121.5(3)
C17 C18 H18 119.2
C13 C18 H18 119.2
C5 C19 C20 115.2(3)
C5 C19 H19A 108.5
C20 C19 H19A 108.5
C5 C19 H19B 108.5
C20 C19 H19B 108.5
H19A C19 H19B 107.5
C22 C20 C21 110.8(3)
C22 C20 C19 110.2(3)
C21 C20 C19 112.2(3)
C22 C20 H20 107.8
C21 C20 H20 107.8
C19 C20 H20 107.8
C20 C21 H21A 109.5
C20 C21 H21B 109.5
H21A C21 H21B 109.5
C20 C21 H21C 109.5
H21A C21 H21C 109.5
H21B C21 H21C 109.5
C20 C22 H22A 109.5
C20 C22 H22B 109.5
H22A C22 H22B 109.5
C20 C22 H22C 109.5
H22A C22 H22C 109.5
H22B C22 H22C 109.5
C24 C23 C3 103.2(2)
C24 C23 H23A 111.1
C3 C23 H23A 111.1
C24 C23 H23B 111.1
C3 C23 H23B 111.1
H23A C23 H23B 109.1
C25 C24 C23 103.0(3)
C25 C24 H24A 111.2
C23 C24 H24A 111.2
C25 C24 H24B 111.2
C23 C24 H24B 111.2
H24A C24 H24B 109.1
N1 C25 C24 105.5(2)
N1 C25 H25A 110.6
C24 C25 H25A 110.6
N1 C25 H25B 110.6
C24 C25 H25B 110.6
H25A C25 H25B 108.8
C31 C26 C27 118.7(3)
C31 C26 C2 120.1(3)
C27 C26 C2 121.2(3)
C28 C27 C26 120.9(3)
C28 C27 H27 119.6
C26 C27 H27 119.6
C27 C28 C29 120.1(3)
C27 C28 H28 120.0
C29 C28 H28 120.0
C28 C29 C30 120.0(4)
C28 C29 H29 120.0
C30 C29 H29 120.0
C29 C30 C31 119.8(3)
C29 C30 H30 120.1
C31 C30 H30 120.1
C26 C31 C30 120.5(3)
C26 C31 H31 119.7
C30 C31 H31 119.7
C33 O4 H8X 107(2)
C37 O6 H7X 101(3)
C33 N3 C34 121.8(2)
C33 N3 C56 117.6(2)
C34 N3 C56 110.7(3)
C35 N4 C36 124.2(3)
C35 N4 H2X 119(2)
C36 N4 H2X 116(2)
F4 C32 F6 107.0(3)
F4 C32 F5 106.1(2)
F6 C32 F5 106.0(3)
F4 C32 C33 111.7(3)
F6 C32 C33 112.3(2)
F5 C32 C33 113.2(3)
O4 C33 N3 113.9(3)
O4 C33 C57 111.2(3)
N3 C33 C57 112.6(2)
O4 C33 C32 101.8(2)
N3 C33 C32 109.3(3)
C57 C33 C32 107.3(3)
N3 C34 C35 116.4(2)
N3 C34 C54 102.0(3)
C35 C34 C54 108.6(3)
N3 C34 H34 109.8
C35 C34 H34 109.8
C54 C34 H34 109.8
O5 C35 N4 123.4(3)
O5 C35 C34 121.4(3)
N4 C35 C34 115.1(2)
N4 C36 C50 109.7(3)
N4 C36 C37 112.9(3)
C50 C36 C37 111.2(3)
N4 C36 H36 107.6
C50 C36 H36 107.6
C37 C36 H36 107.6
O6 C37 C38 110.3(3)
O6 C37 C44 104.9(2)
C38 C37 C44 113.3(3)
O6 C37 C36 110.4(3)
C38 C37 C36 111.1(3)
C44 C37 C36 106.7(2)
C39 C38 C43 117.1(3)
C39 C38 C37 120.5(3)
C43 C38 C37 122.4(3)
C38 C39 C40 121.4(3)
C38 C39 H39 119.3
C40 C39 H39 119.3
C41 C40 C39 120.4(4)
C41 C40 H40 119.8
C39 C40 H40 119.8
C40 C41 C42 118.9(4)
C40 C41 H41 120.5
C42 C41 H41 120.5
C43 C42 C41 120.4(3)
C43 C42 H42 119.8
C41 C42 H42 119.8
C42 C43 C38 121.7(3)
C42 C43 H43 119.2
C38 C43 H43 119.2
C45 C44 C49 117.1(3)
C45 C44 C37 120.4(3)
C49 C44 C37 122.3(3)
C44 C45 C46 121.7(3)
C44 C45 H45 119.1
C46 C45 H45 119.1
C47 C46 C45 119.8(3)
C47 C46 H46 120.1
C45 C46 H46 120.1
C46 C47 C48 119.5(3)
C46 C47 H47 120.3
C48 C47 H47 120.3
C47 C48 C49 120.5(3)
C47 C48 H48 119.7
C49 C48 H48 119.7
C48 C49 C44 121.3(3)
C48 C49 H49 119.4
C44 C49 H49 119.4
C36 C50 C51 115.5(3)
C36 C50 H50A 108.4
C51 C50 H50A 108.4
C36 C50 H50B 108.4
C51 C50 H50B 108.4
H50A C50 H50B 107.5
C52 C51 C53 111.3(3)
C52 C51 C50 110.4(3)
C53 C51 C50 111.7(3)
C52 C51 H51 107.7
C53 C51 H51 107.7
C50 C51 H51 107.7
C51 C52 H52A 109.5
C51 C52 H52B 109.5
H52A C52 H52B 109.5
C51 C52 H52C 109.5
H52A C52 H52C 109.5
H52B C52 H52C 109.5
C51 C53 H53A 109.5
C51 C53 H53B 109.5
H53A C53 H53B 109.5
C51 C53 H53C 109.5
H53A C53 H53C 109.5
H53B C53 H53C 109.5
C55 C54 C34 102.8(2)
C55 C54 H54A 111.2
C34 C54 H54A 111.2
C55 C54 H54B 111.2
C34 C54 H54B 111.2
H54A C54 H54B 109.1
C56 C55 C54 102.9(3)
C56 C55 H55A 111.2
C54 C55 H55A 111.2
C56 C55 H55B 111.2
C54 C55 H55B 111.2
H55A C55 H55B 109.1
N3 C56 C55 105.5(3)
N3 C56 H56A 110.7
C55 C56 H56A 110.7
N3 C56 H56B 110.7
C55 C56 H56B 110.7
H56A C56 H56B 108.8
C58 C57 C62 118.5(3)
C58 C57 C33 120.8(3)
C62 C57 C33 120.6(3)
C57 C58 C59 120.8(3)
C57 C58 H58 119.6
C59 C58 H58 119.6
C60 C59 C58 120.1(4)
C60 C59 H59 119.9
C58 C59 H59 119.9
C59 C60 C61 120.0(4)
C59 C60 H60 120.0
C61 C60 H60 120.0
C60 C61 C62 120.5(3)
C60 C61 H61 119.7
C62 C61 H61 119.7
C61 C62 C57 120.0(4)
C61 C62 H62 120.0
C57 C62 H62 120.0
C64 O7 H6X 106(2)
C68 O9 H4X 110(3)
C66 N5 C67 125.9(2)
C66 N5 H3X 119.5(19)
C67 N5 H3X 113.3(19)
C64 N6 C65 119.7(2)
C64 N6 C87 117.4(2)
C65 N6 C87 109.6(2)
F7 C63 F8 107.1(3)
F7 C63 F9 106.5(3)
F8 C63 F9 106.1(2)
F7 C63 C64 112.8(2)
F8 C63 C64 111.0(3)
F9 C63 C64 113.0(3)
O7 C64 N6 112.4(3)
O7 C64 C88 111.9(2)
N6 C64 C88 111.6(2)
O7 C64 C63 102.9(2)
N6 C64 C63 109.7(2)
C88 C64 C63 107.8(3)
N6 C65 C66 115.1(2)
N6 C65 C85 102.9(2)
C66 C65 C85 108.8(3)
N6 C65 H65 109.9
C66 C65 H65 109.9
C85 C65 H65 109.9
O8 C66 N5 123.3(3)
O8 C66 C65 121.5(3)
N5 C66 C65 115.2(2)
N5 C67 C81 109.7(3)
N5 C67 C68 108.4(2)
C81 C67 C68 111.4(3)
N5 C67 H67 109.1
C81 C67 H67 109.1
C68 C67 H67 109.1
O9 C68 C75 111.4(2)
O9 C68 C67 101.9(2)
C75 C68 C67 112.7(3)
O9 C68 C69 110.4(2)
C75 C68 C69 110.9(3)
C67 C68 C69 109.1(2)
C74 C69 C70 117.9(3)
C74 C69 C68 120.5(3)
C70 C69 C68 121.5(3)
C71 C70 C69 121.1(3)
C71 C70 H70 119.4
C69 C70 H70 119.4
C72 C71 C70 120.3(3)
C72 C71 H71 119.8
C70 C71 H71 119.8
C73 C72 C71 118.9(3)
C73 C72 H72 120.5
C71 C72 H72 120.5
C72 C73 C74 120.7(3)
C72 C73 H73 119.6
C74 C73 H73 119.6
C73 C74 C69 120.9(3)
C73 C74 H74 119.5
C69 C74 H74 119.5
C80 C75 C76 116.7(3)
C80 C75 C68 121.8(3)
C76 C75 C68 121.4(3)
C77 C76 C75 121.4(3)
C77 C76 H76 119.3
C75 C76 H76 119.3
C76 C77 C78 120.9(3)
C76 C77 H77 119.5
C78 C77 H77 119.5
C79 C78 C77 118.6(3)
C79 C78 H78 120.7
C77 C78 H78 120.7
C80 C79 C78 120.4(3)
C80 C79 H79 119.8
C78 C79 H79 119.8
C79 C80 C75 122.0(3)
C79 C80 H80 119.0
C75 C80 H80 119.0
C82 C81 C67 113.7(3)
C82 C81 H81A 108.8
C67 C81 H81A 108.8
C82 C81 H81B 108.8
C67 C81 H81B 108.8
H81A C81 H81B 107.7
C84 C82 C83 111.1(3)
C84 C82 C81 109.2(3)
C83 C82 C81 111.1(3)
C84 C82 H82 108.5
C83 C82 H82 108.5
C81 C82 H82 108.5
C82 C83 H83A 109.5
C82 C83 H83B 109.5
H83A C83 H83B 109.5
C82 C83 H83C 109.5
H83A C83 H83C 109.5
H83B C83 H83C 109.5
C82 C84 H84A 109.5
C82 C84 H84B 109.5
H84A C84 H84B 109.5
C82 C84 H84C 109.5
H84A C84 H84C 109.5
H84B C84 H84C 109.5
C86 C85 C65 103.0(2)
C86 C85 H85A 111.2
C65 C85 H85A 111.2
C86 C85 H85B 111.2
C65 C85 H85B 111.2
H85A C85 H85B 109.1
C87 C86 C85 103.6(3)
C87 C86 H86A 111.0
C85 C86 H86A 111.0
C87 C86 H86B 111.0
C85 C86 H86B 111.0
H86A C86 H86B 109.0
N6 C87 C86 105.6(3)
N6 C87 H87A 110.6
C86 C87 H87A 110.6
N6 C87 H87B 110.6
C86 C87 H87B 110.6
H87A C87 H87B 108.7
C93 C88 C89 118.8(3)
C93 C88 C64 120.1(3)
C89 C88 C64 121.1(3)
C90 C89 C88 120.5(3)
C90 C89 H89 119.8
C88 C89 H89 119.8
C91 C90 C89 120.0(3)
C91 C90 H90 120.0
C89 C90 H90 120.0
C90 C91 C92 119.8(4)
C90 C91 H91 120.1
C92 C91 H91 120.1
C93 C92 C91 120.5(3)
C93 C92 H92 119.8
C91 C92 H92 119.8
C92 C93 C88 120.4(3)
C92 C93 H93 119.8
C88 C93 H93 119.8

loop_
_geom_bond_atom_site_label_1
_geom_bond_atom_site_label_2
_geom_bond_distance
F1 C1 1.342(3)
F2 C1 1.348(4)
F3 C1 1.336(4)
O1 C2 1.433(3)
O1 H9X 0.80(4)
O2 C4 1.249(3)
O3 C6 1.429(3)
O3 H5X 0.84(4)
N1 C2 1.438(4)
N1 C3 1.470(4)
N1 C25 1.491(4)
N2 C4 1.328(4)
N2 C5 1.460(4)
N2 H1X 0.84(3)
C1 C2 1.548(4)
C2 C26 1.523(5)
C3 C4 1.525(4)
C3 C23 1.535(4)
C3 H3 1.0000
C5 C19 1.526(5)
C5 C6 1.554(4)
C5 H5 1.0000
C6 C7 1.531(5)
C6 C13 1.537(4)
C7 C8 1.395(4)
C7 C12 1.397(4)
C8 C9 1.396(5)
C8 H8 0.9500
C9 C10 1.381(5)
C9 H9 0.9500
C10 C11 1.386(5)
C10 H10 0.9500
C11 C12 1.379(5)
C11 H11 0.9500
C12 H12 0.9500
C13 C14 1.385(4)
C13 C18 1.394(4)
C14 C15 1.392(4)
C14 H14 0.9500
C15 C16 1.377(4)
C15 H15 0.9500
C16 C17 1.378(5)
C16 H16 0.9500
C17 C18 1.384(5)
C17 H17 0.9500
C18 H18 0.9500
C19 C20 1.528(5)
C19 H19A 0.9900
C19 H19B 0.9900
C20 C22 1.511(5)
C20 C21 1.518(4)
C20 H20 1.0000
C21 H21A 0.9800
C21 H21B 0.9800
C21 H21C 0.9800
C22 H22A 0.9800
C22 H22B 0.9800
C22 H22C 0.9800
C23 C24 1.535(4)
C23 H23A 0.9900
C23 H23B 0.9900
C24 C25 1.526(4)
C24 H24A 0.9900
C24 H24B 0.9900
C25 H25A 0.9900
C25 H25B 0.9900
C26 C31 1.390(4)
C26 C27 1.396(4)
C27 C28 1.379(5)
C27 H27 0.9500
C28 C29 1.383(5)
C28 H28 0.9500
C29 C30 1.386(5)
C29 H29 0.9500
C30 C31 1.395(5)
C30 H30 0.9500
C31 H31 0.9500
F4 C32 1.336(4)
F5 C32 1.343(4)
F6 C32 1.339(3)
O4 C33 1.429(3)
O4 H8X 0.95(4)
O5 C35 1.235(3)
O6 C37 1.426(4)
O6 H7X 0.86(4)
N3 C33 1.435(4)
N3 C34 1.464(4)
N3 C56 1.475(4)
N4 C35 1.334(4)
N4 C36 1.472(4)
N4 H2X 0.85(3)
C32 C33 1.554(5)
C33 C57 1.533(5)
C34 C35 1.535(4)
C34 C54 1.543(4)
C34 H34 1.0000
C36 C50 1.520(5)
C36 C37 1.565(5)
C36 H36 1.0000
C37 C38 1.537(5)
C37 C44 1.543(4)
C38 C39 1.387(4)
C38 C43 1.391(4)
C39 C40 1.389(5)
C39 H39 0.9500
C40 C41 1.372(5)
C40 H40 0.9500
C41 C42 1.384(5)
C41 H41 0.9500
C42 C43 1.377(5)
C42 H42 0.9500
C43 H43 0.9500
C44 C45 1.383(4)
C44 C49 1.394(4)
C45 C46 1.400(4)
C45 H45 0.9500
C46 C47 1.372(4)
C46 H46 0.9500
C47 C48 1.377(5)
C47 H47 0.9500
C48 C49 1.386(4)
C48 H48 0.9500
C49 H49 0.9500
C50 C51 1.534(5)
C50 H50A 0.9900
C50 H50B 0.9900
C51 C52 1.509(5)
C51 C53 1.520(5)
C51 H51 1.0000
C52 H52A 0.9800
C52 H52B 0.9800
C52 H52C 0.9800
C53 H53A 0.9800
C53 H53B 0.9800
C53 H53C 0.9800
C54 C55 1.525(4)
C54 H54A 0.9900
C54 H54B 0.9900
C55 C56 1.516(5)
C55 H55A 0.9900
C55 H55B 0.9900
C56 H56A 0.9900
C56 H56B 0.9900
C57 C58 1.388(4)
C57 C62 1.400(4)
C58 C59 1.389(5)
C58 H58 0.9500
C59 C60 1.367(5)
C59 H59 0.9500
C60 C61 1.382(5)
C60 H60 0.9500
C61 C62 1.384(5)
C61 H61 0.9500
C62 H62 0.9500
F7 C63 1.335(3)
F8 C63 1.336(4)
F9 C63 1.347(4)
O7 C64 1.429(3)
O7 H6X 0.87(4)
O8 C66 1.257(3)
O9 C68 1.425(3)
O9 H4X 0.93(4)
N5 C66 1.321(4)
N5 C67 1.465(4)
N5 H3X 0.92(3)
N6 C64 1.448(4)
N6 C65 1.476(4)
N6 C87 1.487(4)
C63 C64 1.542(4)
C64 C88 1.522(5)
C65 C66 1.531(4)
C65 C85 1.536(4)
C65 H65 1.0000
C67 C81 1.537(4)
C67 C68 1.548(4)
C67 H67 1.0000
C68 C75 1.531(5)
C68 C69 1.548(4)
C69 C74 1.387(4)
C69 C70 1.392(4)
C70 C71 1.386(4)
C70 H70 0.9500
C71 C72 1.385(5)
C71 H71 0.9500
C72 C73 1.380(5)
C72 H72 0.9500
C73 C74 1.387(4)
C73 H73 0.9500
C74 H74 0.9500
C75 C80 1.393(4)
C75 C76 1.401(4)
C76 C77 1.377(5)
C76 H76 0.9500
C77 C78 1.386(5)
C77 H77 0.9500
C78 C79 1.383(5)
C78 H78 0.9500
C79 C80 1.381(5)
C79 H79 0.9500
C80 H80 0.9500
C81 C82 1.533(4)
C81 H81A 0.9900
C81 H81B 0.9900
C82 C84 1.528(5)
C82 C83 1.530(5)
C82 H82 1.0000
C83 H83A 0.9800
C83 H83B 0.9800
C83 H83C 0.9800
C84 H84A 0.9800
C84 H84B 0.9800
C84 H84C 0.9800
C85 C86 1.521(4)
C85 H85A 0.9900
C85 H85B 0.9900
C86 C87 1.521(5)
C86 H86A 0.9900
C86 H86B 0.9900
C87 H87A 0.9900
C87 H87B 0.9900
C88 C93 1.389(4)
C88 C89 1.393(4)
C89 C90 1.390(5)
C89 H89 0.9500
C90 C91 1.376(5)
C90 H90 0.9500
C91 C92 1.383(5)
C91 H91 0.9500
C92 C93 1.380(5)
C92 H92 0.9500
C93 H93 0.9500

loop_
_geom_torsion_atom_site_label_1
_geom_torsion_atom_site_label_2
_geom_torsion_atom_site_label_3
_geom_torsion_atom_site_label_4
_geom_torsion
C3 N1 C2 O1 93.6(3)
C25 N1 C2 O1 -46.4(3)
C3 N1 C2 C26 -34.3(4)
C25 N1 C2 C26 -174.3(3)
C3 N1 C2 C1 -153.5(3)
C25 N1 C2 C1 66.5(3)
F3 C1 C2 O1 -61.5(3)
F1 C1 C2 O1 178.3(3)
F2 C1 C2 O1 58.3(3)
F3 C1 C2 N1 178.0(2)
F1 C1 C2 N1 57.8(3)
F2 C1 C2 N1 -62.2(3)
F3 C1 C2 C26 55.7(3)
F1 C1 C2 C26 -64.5(3)
F2 C1 C2 C26 175.5(2)
C2 N1 C3 C4 -48.2(4)
C25 N1 C3 C4 94.5(3)
C2 N1 C3 C23 -166.1(2)
C25 N1 C3 C23 -23.5(3)
C5 N2 C4 O2 -6.4(5)
C5 N2 C4 C3 171.3(3)
N1 C3 C4 O2 -26.4(4)
C23 C3 C4 O2 88.2(3)
N1 C3 C4 N2 155.9(3)
C23 C3 C4 N2 -89.5(3)
C4 N2 C5 C19 122.7(3)
C4 N2 C5 C6 -113.8(3)
N2 C5 C6 O3 -67.8(3)
C19 C5 C6 O3 54.8(3)
N2 C5 C6 C7 51.0(3)
C19 C5 C6 C7 173.6(2)
N2 C5 C6 C13 175.3(2)
C19 C5 C6 C13 -62.2(3)
O3 C6 C7 C8 -14.8(4)
C13 C6 C7 C8 109.4(3)
C5 C6 C7 C8 -128.2(3)
O3 C6 C7 C12 165.7(3)
C13 C6 C7 C12 -70.1(4)
C5 C6 C7 C12 52.3(4)
C12 C7 C8 C9 0.3(5)
C6 C7 C8 C9 -179.2(3)
C7 C8 C9 C10 0.6(5)
C8 C9 C10 C11 -1.3(5)
C9 C10 C11 C12 1.1(5)
C10 C11 C12 C7 -0.2(5)
C8 C7 C12 C11 -0.5(5)
C6 C7 C12 C11 179.0(3)
O3 C6 C13 C14 8.4(4)
C7 C6 C13 C14 -116.0(3)
C5 C6 C13 C14 119.9(3)
O3 C6 C13 C18 -167.6(3)
C7 C6 C13 C18 67.9(4)
C5 C6 C13 C18 -56.1(4)
C18 C13 C14 C15 0.0(5)
C6 C13 C14 C15 -176.2(3)
C13 C14 C15 C16 0.5(6)
C14 C15 C16 C17 -0.3(6)
C15 C16 C17 C18 -0.4(6)
C16 C17 C18 C13 0.9(6)
C14 C13 C18 C17 -0.7(5)
C6 C13 C18 C17 175.4(3)
N2 C5 C19 C20 -63.0(3)
C6 C5 C19 C20 175.2(3)
C5 C19 C20 C22 172.1(3)
C5 C19 C20 C21 -63.9(4)
N1 C3 C23 C24 37.6(3)
C4 C3 C23 C24 -85.0(3)
C3 C23 C24 C25 -37.7(3)
C2 N1 C25 C24 144.3(3)
C3 N1 C25 C24 0.1(3)
C23 C24 C25 N1 23.4(3)
O1 C2 C26 C31 7.8(4)
N1 C2 C26 C31 136.8(3)
C1 C2 C26 C31 -102.7(3)
O1 C2 C26 C27 -174.6(3)
N1 C2 C26 C27 -45.6(4)
C1 C2 C26 C27 74.9(3)
C31 C26 C27 C28 -2.2(5)
C2 C26 C27 C28 -179.9(3)
C26 C27 C28 C29 0.6(5)
C27 C28 C29 C30 1.4(5)
C28 C29 C30 C31 -1.8(5)
C27 C26 C31 C30 1.8(5)
C2 C26 C31 C30 179.4(3)
C29 C30 C31 C26 0.2(5)
C34 N3 C33 O4 94.0(3)
C56 N3 C33 O4 -48.4(4)
C34 N3 C33 C57 -33.8(4)
C56 N3 C33 C57 -176.2(3)
C34 N3 C33 C32 -152.9(3)
C56 N3 C33 C32 64.7(3)
F4 C32 C33 O4 -62.9(3)
F6 C32 C33 O4 176.9(3)
F5 C32 C33 O4 56.8(3)
F4 C32 C33 N3 176.4(2)
F6 C32 C33 N3 56.1(4)
F5 C32 C33 N3 -63.9(3)
F4 C32 C33 C57 54.0(3)
F6 C32 C33 C57 -66.3(3)
F5 C32 C33 C57 173.7(2)
C33 N3 C34 C35 -49.2(4)
C56 N3 C34 C35 95.5(3)
C33 N3 C34 C54 -167.3(3)
C56 N3 C34 C54 -22.6(3)
C36 N4 C35 O5 0.2(5)
C36 N4 C35 C34 177.2(3)
N3 C34 C35 O5 -22.2(4)
C54 C34 C35 O5 92.2(3)
N3 C34 C35 N4 160.6(3)
C54 C34 C35 N4 -85.0(3)
C35 N4 C36 C50 122.2(3)
C35 N4 C36 C37 -113.1(3)
N4 C36 C37 O6 -79.9(3)
C50 C36 C37 O6 43.9(3)
N4 C36 C37 C38 42.7(3)
C50 C36 C37 C38 166.5(2)
N4 C36 C37 C44 166.6(3)
C50 C36 C37 C44 -69.6(3)
O6 C37 C38 C39 -3.4(4)
C44 C37 C38 C39 113.8(3)
C36 C37 C38 C39 -126.1(3)
O6 C37 C38 C43 175.0(3)
C44 C37 C38 C43 -67.8(4)
C36 C37 C38 C43 52.2(4)
C43 C38 C39 C40 -0.6(5)
C37 C38 C39 C40 177.9(3)
C38 C39 C40 C41 1.3(6)
C39 C40 C41 C42 -1.9(6)
C40 C41 C42 C43 1.7(6)
C41 C42 C43 C38 -1.0(6)
C39 C38 C43 C42 0.4(5)
C37 C38 C43 C42 -178.0(3)
O6 C37 C44 C45 2.9(4)
C38 C37 C44 C45 -117.4(3)
C36 C37 C44 C45 120.1(3)
O6 C37 C44 C49 -172.3(3)
C38 C37 C44 C49 67.4(4)
C36 C37 C44 C49 -55.1(4)
C49 C44 C45 C46 1.7(5)
C37 C44 C45 C46 -173.7(3)
C44 C45 C46 C47 -0.8(6)
C45 C46 C47 C48 -0.5(6)
C46 C47 C48 C49 0.7(6)
C47 C48 C49 C44 0.2(6)
C45 C44 C49 C48 -1.4(5)
C37 C44 C49 C48 173.9(3)
N4 C36 C50 C51 -66.7(3)
C37 C36 C50 C51 167.6(3)
C36 C50 C51 C52 171.1(3)
C36 C50 C51 C53 -64.4(4)
N3 C34 C54 C55 37.5(3)
C35 C34 C54 C55 -86.0(3)
C34 C54 C55 C56 -38.7(3)
C33 N3 C56 C55 145.0(3)
C34 N3 C56 C55 -1.3(3)
C54 C55 C56 N3 25.1(3)
O4 C33 C57 C58 5.9(4)
N3 C33 C57 C58 135.1(3)
C32 C33 C57 C58 -104.6(3)
O4 C33 C57 C62 -175.9(3)
N3 C33 C57 C62 -46.8(4)
C32 C33 C57 C62 73.5(3)
C62 C57 C58 C59 0.9(5)
C33 C57 C58 C59 179.1(3)
C57 C58 C59 C60 0.5(5)
C58 C59 C60 C61 -1.0(5)
C59 C60 C61 C62 0.1(6)
C60 C61 C62 C57 1.3(5)
C58 C57 C62 C61 -1.8(5)
C33 C57 C62 C61 -180.0(3)
C65 N6 C64 O7 88.5(3)
C87 N6 C64 O7 -48.5(3)
C65 N6 C64 C88 -38.3(4)
C87 N6 C64 C88 -175.3(3)
C65 N6 C64 C63 -157.7(3)
C87 N6 C64 C63 65.3(3)
F7 C63 C64 O7 177.1(3)
F8 C63 C64 O7 -62.8(3)
F9 C63 C64 O7 56.2(3)
F7 C63 C64 N6 57.2(4)
F8 C63 C64 N6 177.4(2)
F9 C63 C64 N6 -63.6(3)
F7 C63 C64 C88 -64.5(3)
F8 C63 C64 C88 55.6(3)
F9 C63 C64 C88 174.7(2)
C64 N6 C65 C66 -44.9(4)
C87 N6 C65 C66 95.1(3)
C64 N6 C65 C85 -163.1(2)
C87 N6 C65 C85 -23.1(3)
C67 N5 C66 O8 -7.4(5)
C67 N5 C66 C65 170.3(3)
N6 C65 C66 O8 -26.4(4)
C85 C65 C66 O8 88.4(3)
N6 C65 C66 N5 155.9(3)
C85 C65 C66 N5 -89.3(3)
C66 N5 C67 C81 122.5(3)
C66 N5 C67 C68 -115.7(3)
N5 C67 C68 O9 -68.5(3)
C81 C67 C68 O9 52.4(3)
N5 C67 C68 C75 51.0(3)
C81 C67 C68 C75 171.8(2)
N5 C67 C68 C69 174.8(2)
C81 C67 C68 C69 -64.4(3)
O9 C68 C69 C74 13.0(4)
C75 C68 C69 C74 -111.0(3)
C67 C68 C69 C74 124.1(3)
O9 C68 C69 C70 -166.0(3)
C75 C68 C69 C70 69.9(4)
C67 C68 C69 C70 -54.9(4)
C74 C69 C70 C71 -3.0(5)
C68 C69 C70 C71 176.0(3)
C69 C70 C71 C72 2.7(6)
C70 C71 C72 C73 -0.5(6)
C71 C72 C73 C74 -1.3(6)
C72 C73 C74 C69 0.9(6)
C70 C69 C74 C73 1.3(5)
C68 C69 C74 C73 -177.8(3)
O9 C68 C75 C80 -19.1(4)
C67 C68 C75 C80 -132.9(3)
C69 C68 C75 C80 104.3(3)
O9 C68 C75 C76 161.2(3)
C67 C68 C75 C76 47.4(4)
C69 C68 C75 C76 -75.4(4)
C80 C75 C76 C77 0.7(5)
C68 C75 C76 C77 -179.6(3)
C75 C76 C77 C78 -1.4(5)
C76 C77 C78 C79 1.6(5)
C77 C78 C79 C80 -1.2(5)
C78 C79 C80 C75 0.6(6)
C76 C75 C80 C79 -0.3(5)
C68 C75 C80 C79 180.0(3)
N5 C67 C81 C82 -80.7(3)
C68 C67 C81 C82 159.2(3)
C67 C81 C82 C84 162.4(3)
C67 C81 C82 C83 -74.7(4)
N6 C65 C85 C86 37.2(3)
C66 C65 C85 C86 -85.3(3)
C65 C85 C86 C87 -37.6(3)
C64 N6 C87 C86 140.9(3)
C65 N6 C87 C86 -0.2(3)
C85 C86 C87 N6 23.7(3)
O7 C64 C88 C93 9.5(4)
N6 C64 C88 C93 136.5(3)
C63 C64 C88 C93 -103.0(3)
O7 C64 C88 C89 -172.3(3)
N6 C64 C88 C89 -45.3(4)
C63 C64 C88 C89 75.3(3)
C93 C88 C89 C90 -2.8(5)
C64 C88 C89 C90 178.9(3)
C88 C89 C90 C91 1.2(5)
C89 C90 C91 C92 1.3(5)
C90 C91 C92 C93 -2.1(5)
C91 C92 C93 C88 0.4(5)
C89 C88 C93 C92 2.0(5)
C64 C88 C93 C92 -179.7(3)
